data_2221137
loop_
_publ_author_name
'Luachan, Sanchai'
'Yotnoi, Bunlawee'
'Prior, Timothy J.'
'Rujiwatra, Apinpus'

_publ_section_title (1-Butyl-1,4-diazabicyclo[2.2.2]octon-1-ium-\k<i>N</i>^4^)trichloridocobalt(II)
_journal_coeditor_code LH2775
_journal_issue 3
_journal_name_full 'Acta Crystallographica Section E'
_journal_page_first m321
_journal_page_last m322
_journal_paper_doi 10.1107/S1600536809005893
_journal_volume 65
_journal_year 2009
_chemical_formula_iupac '[Co (C10 H21 N2) Cl3]'
_chemical_formula_moiety 'C10 H21 Cl3 Co N2'
_chemical_formula_sum 'C10 H21 Cl3 Co N2'
_chemical_formula_weight 334.57
_chemical_name_systematic
;
(1-Butyl-1,4-diazabicyclo[2.2.2]octon-1-ium-\kN^4^)trichloridocobalt(II)
;
_space_group_IT_number 4
_symmetry_cell_setting monoclinic
_symmetry_space_group_name_Hall 'P 2yb'
_symmetry_space_group_name_H-M 'P 1 21 1'
_atom_sites_solution_hydrogens geom
_atom_sites_solution_primary direct
_atom_sites_solution_secondary difmap
_audit_creation_method SHELXL-97
_cell_angle_alpha 90.00
_cell_angle_beta 91.683(4)
_cell_angle_gamma 90.00
_cell_formula_units_Z 4
_cell_length_a 8.379(2)
_cell_length_b 12.1090(13)
_cell_length_c 14.711(4)
_cell_measurement_reflns_used 12848
_cell_measurement_temperature 120(2)
_cell_measurement_theta_max 30.70
_cell_measurement_theta_min 1.35
_cell_volume 1492.0(6)
_computing_cell_refinement 'APEX2 (Bruker, 2007)'
_computing_data_collection 'APEX2 (Bruker, 2007)'
_computing_data_reduction 'TWINABS (Bruker, 2004)'
_computing_molecular_graphics 'DIAMOND (Brandenburg & Putz, 2005)'
_computing_publication_material 'PLATON (Spek, 2009)'
_computing_structure_refinement 'SHELXL97 (Sheldrick, 2008)'
_computing_structure_solution 'SHELXS86 (Sheldrick, 2008)'
_diffrn_ambient_temperature 120(2)
_diffrn_measured_fraction_theta_full 0.994
_diffrn_measured_fraction_theta_max 0.938
_diffrn_measurement_device_type 'Bruker D8 with APEXII detector'
_diffrn_measurement_method \w
_diffrn_radiation_monochromator 'silicon 111'
_diffrn_radiation_source 'Daresbury SRS, UK'
_diffrn_radiation_type synchrotron
_diffrn_radiation_wavelength 0.69430
_diffrn_reflns_av_R_equivalents 0.0537
_diffrn_reflns_av_sigmaI/netI 0.0631
_diffrn_reflns_limit_h_max 12
_diffrn_reflns_limit_h_min -12
_diffrn_reflns_limit_k_max 17
_diffrn_reflns_limit_k_min -17
_diffrn_reflns_limit_l_max 20
_diffrn_reflns_limit_l_min -20
_diffrn_reflns_number 12848
_diffrn_reflns_theta_full 26.00
_diffrn_reflns_theta_max 30.70
_diffrn_reflns_theta_min 1.35
_diffrn_standards_decay_% 0
_diffrn_standards_interval_count 0
_diffrn_standards_interval_time 0
_diffrn_standards_number 0
_exptl_absorpt_coefficient_mu 1.666
_exptl_absorpt_correction_T_max 0.746
_exptl_absorpt_correction_T_min 0.597
_exptl_absorpt_correction_type multi-scan
_exptl_absorpt_process_details '(TWINABS; Bruker, 2004)'
_exptl_crystal_colour blue
_exptl_crystal_density_diffrn 1.490
_exptl_crystal_density_method 'not measured'
_exptl_crystal_description needle
_exptl_crystal_F_000 692
_exptl_crystal_size_max 0.12
_exptl_crystal_size_mid 0.02
_exptl_crystal_size_min 0.02
_refine_diff_density_max 0.645
_refine_diff_density_min -0.435
_refine_ls_abs_structure_details 'Flack (1983), 3980 Friedel pairs'
_refine_ls_abs_structure_Flack 0.064(17)
_refine_ls_extinction_method none
_refine_ls_goodness_of_fit_ref 1.041
_refine_ls_hydrogen_treatment constr
_refine_ls_matrix_type full
_refine_ls_number_parameters 292
_refine_ls_number_reflns 8831
_refine_ls_number_restraints 1
_refine_ls_restrained_S_all 1.041
_refine_ls_R_factor_all 0.0631
_refine_ls_R_factor_gt 0.0446
_refine_ls_shift/su_max 0.001
_refine_ls_shift/su_mean 0.000
_refine_ls_structure_factor_coef Fsqd
_refine_ls_weighting_details 'calc w=1/[\s^2^(Fo^2^)+(0.0352P)^2^+0.2945P] where P=(Fo^2^+2Fc^2^)/3'
_refine_ls_weighting_scheme calc
_refine_ls_wR_factor_gt 0.0897
_refine_ls_wR_factor_ref 0.0975
_reflns_number_gt 7018
_reflns_number_total 8831
_reflns_threshold_expression I>2\s(I)
_cod_data_source_file lh2775.cif
_cod_data_source_block I
_cod_original_sg_symbol_H-M 'P 21'
_cod_database_code 2221137
_cod_database_fobs_code 2221137

loop_
_symmetry_equiv_pos_as_xyz
'x, y, z'
'-x, y+1/2, -z'

loop_
_atom_site_type_symbol
_atom_site_label
_atom_site_fract_x
_atom_site_fract_y
_atom_site_fract_z
_atom_site_U_iso_or_equiv
_atom_site_adp_type
_atom_site_calc_flag
_atom_site_refinement_flags
_atom_site_occupancy
_atom_site_disorder_assembly
_atom_site_disorder_group
Co Co1 0.17969(6) 0.70552(4) 0.56075(3) 0.02973(12) Uani d . 1 . .
Cl Cl1 0.08844(13) 0.78922(10) 0.68543(6) 0.0382(2) Uani d . 1 . .
Cl Cl2 0.28560(14) 0.53800(9) 0.58911(8) 0.0416(2) Uani d . 1 . .
Cl Cl3 0.32696(13) 0.81305(9) 0.47062(7) 0.0373(2) Uani d . 1 . .
N N1 -0.0308(4) 0.6782(3) 0.48346(19) 0.0264(7) Uani d . 1 . .
N N2 -0.2901(4) 0.6376(3) 0.3900(2) 0.0278(7) Uani d . 1 . .
C C1 -0.1094(5) 0.7827(4) 0.4539(3) 0.0304(8) Uani d . 1 . .
H H1A -0.0310 0.8306 0.4240 0.037 Uiso calc R 1 . .
H H1B -0.1485 0.8224 0.5077 0.037 Uiso calc R 1 . .
C C2 -0.2502(5) 0.7587(3) 0.3875(3) 0.0296(9) Uani d . 1 . .
H H2A -0.3443 0.8026 0.4047 0.036 Uiso calc R 1 . .
H H2B -0.2216 0.7801 0.3251 0.036 Uiso calc R 1 . .
C C3 0.0056(5) 0.6132(4) 0.4005(3) 0.0327(9) Uani d . 1 . .
H H3A 0.0741 0.5495 0.4175 0.039 Uiso calc R 1 . .
H H3B 0.0647 0.6601 0.3578 0.039 Uiso calc R 1 . .
C C4 -0.1487(5) 0.5719(4) 0.3539(3) 0.0319(9) Uani d . 1 . .
H H4A -0.1630 0.4923 0.3665 0.038 Uiso calc R 1 . .
H H4B -0.1430 0.5818 0.2872 0.038 Uiso calc R 1 . .
C C5 -0.1470(5) 0.6141(4) 0.5373(3) 0.0318(8) Uani d . 1 . .
H H5A -0.1588 0.6499 0.5972 0.038 Uiso calc R 1 . .
H H5B -0.1048 0.5386 0.5480 0.038 Uiso calc R 1 . .
C C6 -0.3093(5) 0.6065(4) 0.4892(2) 0.0315(8) Uani d . 1 . .
H H6A -0.3853 0.6575 0.5179 0.038 Uiso calc R 1 . .
H H6B -0.3516 0.5305 0.4937 0.038 Uiso calc R 1 . .
C C7 -0.4381(6) 0.6160(4) 0.3329(3) 0.0351(9) Uani d . 1 . .
H H7A -0.4196 0.6415 0.2701 0.042 Uiso calc R 1 . .
H H7B -0.5264 0.6607 0.3569 0.042 Uiso calc R 1 . .
C C8 -0.4898(7) 0.4966(4) 0.3294(3) 0.0477(13) Uani d . 1 . .
H H8A -0.5210 0.4732 0.3909 0.057 Uiso calc R 1 . .
H H8B -0.3982 0.4504 0.3118 0.057 Uiso calc R 1 . .
C C9 -0.6289(7) 0.4765(5) 0.2626(3) 0.0541(15) Uani d . 1 . .
H H9A -0.7187 0.5257 0.2779 0.065 Uiso calc R 1 . .
H H9B -0.5958 0.4951 0.2004 0.065 Uiso calc R 1 . .
C C10 -0.6843(9) 0.3581(7) 0.2648(4) 0.086(3) Uani d . 1 . .
H H10A -0.5968 0.3094 0.2473 0.129 Uiso calc R 1 . .
H H10B -0.7752 0.3484 0.2221 0.129 Uiso calc R 1 . .
H H10C -0.7167 0.3393 0.3264 0.129 Uiso calc R 1 . .
Co Co2 0.86290(6) 0.69012(4) 1.06702(3) 0.02719(12) Uani d . 1 . .
Cl Cl4 0.74916(13) 0.52684(9) 1.09830(7) 0.0360(2) Uani d . 1 . .
Cl Cl5 0.70380(13) 0.79352(9) 0.97538(7) 0.0361(2) Uani d . 1 . .
Cl Cl6 0.97391(13) 0.78267(9) 1.18605(6) 0.0331(2) Uani d . 1 . .
N N3 1.0632(4) 0.6586(3) 0.98991(19) 0.0256(7) Uani d . 1 . .
N N4 1.3114(4) 0.6133(3) 0.8981(2) 0.0266(7) Uani d . 1 . .
C C11 1.1771(5) 0.5881(4) 1.0443(2) 0.0335(9) Uani d . 1 . .
H H11A 1.1303 0.5138 1.0523 0.040 Uiso calc R 1 . .
H H11B 1.1955 0.6211 1.1052 0.040 Uiso calc R 1 . .
C C12 1.3367(5) 0.5778(3) 0.9963(2) 0.0290(8) Uani d . 1 . .
H H12A 1.4181 0.6254 1.0268 0.035 Uiso calc R 1 . .
H H12B 1.3748 0.5005 0.9990 0.035 Uiso calc R 1 . .
C C13 1.0170(5) 0.5989(4) 0.9044(3) 0.0323(9) Uani d . 1 . .
H H13A 0.9572 0.6493 0.8628 0.039 Uiso calc R 1 . .
H H13B 0.9464 0.5360 0.9186 0.039 Uiso calc R 1 . .
C C14 1.1659(5) 0.5563(4) 0.8579(2) 0.0303(9) Uani d . 1 . .
H H14A 1.1755 0.4755 0.8667 0.036 Uiso calc R 1 . .
H H14B 1.1569 0.5712 0.7918 0.036 Uiso calc R 1 . .
C C15 1.1471(5) 0.7610(3) 0.9650(3) 0.0314(8) Uani d . 1 . .
H H15A 1.1927 0.7963 1.0206 0.038 Uiso calc R 1 . .
H H15B 1.0701 0.8131 0.9361 0.038 Uiso calc R 1 . .
C C16 1.2827(5) 0.7362(3) 0.8985(2) 0.0279(8) Uani d . 1 . .
H H16A 1.2516 0.7618 0.8366 0.033 Uiso calc R 1 . .
H H16B 1.3814 0.7755 0.9183 0.033 Uiso calc R 1 . .
C C17 1.4589(5) 0.5863(4) 0.8441(3) 0.0345(9) Uani d . 1 . .
H H17A 1.5547 0.6134 0.8782 0.041 Uiso calc R 1 . .
H H17B 1.4522 0.6265 0.7855 0.041 Uiso calc R 1 . .
C C18 1.4796(5) 0.4631(4) 0.8249(3) 0.0348(9) Uani d . 1 . .
H H18A 1.4422 0.4199 0.8773 0.042 Uiso calc R 1 . .
H H18B 1.4131 0.4424 0.7708 0.042 Uiso calc R 1 . .
C C19 1.6527(5) 0.4346(4) 0.8082(3) 0.0385(10) Uani d . 1 . .
H H19A 1.6602 0.3550 0.7935 0.046 Uiso calc R 1 . .
H H19B 1.7167 0.4477 0.8648 0.046 Uiso calc R 1 . .
C C20 1.7244(6) 0.5012(4) 0.7312(3) 0.0417(11) Uani d . 1 . .
H H20A 1.6572 0.4932 0.6760 0.062 Uiso calc R 1 . .
H H20B 1.8321 0.4739 0.7197 0.062 Uiso calc R 1 . .
H H20C 1.7300 0.5793 0.7485 0.062 Uiso calc R 1 . .

loop_
_atom_site_aniso_label
_atom_site_aniso_U_11
_atom_site_aniso_U_22
_atom_site_aniso_U_33
_atom_site_aniso_U_12
_atom_site_aniso_U_13
_atom_site_aniso_U_23
Co1 0.0326(3) 0.0238(3) 0.0327(2) -0.0009(2) -0.0002(2) 0.0029(2)
Cl1 0.0502(6) 0.0355(6) 0.0288(4) -0.0037(5) 0.0015(4) -0.0005(4)
Cl2 0.0429(6) 0.0268(5) 0.0546(6) 0.0019(5) -0.0071(5) 0.0055(4)
Cl3 0.0385(5) 0.0285(5) 0.0454(5) -0.0021(4) 0.0099(4) 0.0031(4)
N1 0.0319(17) 0.0216(17) 0.0260(13) 0.0059(13) 0.0046(12) 0.0006(12)
N2 0.0305(18) 0.0259(18) 0.0271(15) 0.0015(14) 0.0002(13) -0.0009(12)
C1 0.034(2) 0.023(2) 0.0347(18) 0.0029(17) 0.0007(15) 0.0025(15)
C2 0.036(2) 0.024(2) 0.0297(18) 0.0071(16) 0.0058(16) -0.0001(14)
C3 0.035(2) 0.036(2) 0.0273(17) 0.0080(18) 0.0036(15) -0.0027(15)
C4 0.035(2) 0.026(2) 0.0349(19) 0.0051(17) 0.0052(16) -0.0050(15)
C5 0.040(2) 0.028(2) 0.0277(17) -0.0031(18) 0.0017(15) 0.0001(14)
C6 0.041(2) 0.031(2) 0.0230(16) -0.0036(19) 0.0033(15) 0.0048(14)
C7 0.040(2) 0.036(2) 0.0294(18) 0.0053(19) 0.0000(16) -0.0029(15)
C8 0.058(3) 0.045(3) 0.040(2) -0.015(2) -0.005(2) -0.0049(19)
C9 0.045(3) 0.077(4) 0.040(2) -0.015(3) 0.005(2) -0.018(2)
C10 0.086(5) 0.118(7) 0.054(3) -0.066(5) 0.020(3) -0.032(4)
Co2 0.0293(3) 0.0241(3) 0.0285(2) -0.0002(2) 0.00579(18) -0.0004(2)
Cl4 0.0406(6) 0.0265(5) 0.0415(5) -0.0042(4) 0.0101(4) 0.0004(4)
Cl5 0.0366(5) 0.0301(6) 0.0414(5) 0.0042(4) -0.0033(4) -0.0018(4)
Cl6 0.0415(5) 0.0306(5) 0.0276(4) -0.0026(5) 0.0055(4) -0.0014(4)
N3 0.0284(17) 0.0228(17) 0.0258(14) -0.0007(13) 0.0045(12) -0.0004(11)
N4 0.0296(17) 0.0228(17) 0.0276(15) -0.0018(14) 0.0030(12) -0.0029(12)
C11 0.033(2) 0.041(2) 0.0269(17) 0.0037(19) 0.0052(15) 0.0063(16)
C12 0.034(2) 0.0229(19) 0.0305(17) 0.0007(16) 0.0021(15) 0.0017(14)
C13 0.028(2) 0.039(2) 0.0296(18) -0.0032(18) 0.0005(15) -0.0075(16)
C14 0.028(2) 0.032(2) 0.0308(18) -0.0036(17) 0.0071(15) -0.0063(15)
C15 0.040(2) 0.021(2) 0.0335(18) -0.0005(17) 0.0088(17) 0.0034(14)
C16 0.030(2) 0.026(2) 0.0269(17) -0.0035(15) 0.0037(15) 0.0036(14)
C17 0.035(2) 0.035(2) 0.035(2) -0.0053(19) 0.0128(17) -0.0069(17)
C18 0.037(2) 0.031(2) 0.036(2) -0.0011(18) 0.0072(17) -0.0030(16)
C19 0.034(2) 0.046(3) 0.036(2) 0.006(2) 0.0090(18) 0.0050(19)
C20 0.045(3) 0.046(3) 0.035(2) -0.003(2) 0.0141(19) -0.0008(19)

loop_
_atom_type_symbol
_atom_type_description
_atom_type_scat_dispersion_real
_atom_type_scat_dispersion_imag
_atom_type_scat_source
C C 0.0033 0.0016 'International Tables Vol C Tables 4.2.6.8 and 6.1.1.4'
H H 0.0000 0.0000 'International Tables Vol C Tables 4.2.6.8 and 6.1.1.4'
N N 0.0061 0.0033 'International Tables Vol C Tables 4.2.6.8 and 6.1.1.4'
Cl Cl 0.1484 0.1585 'International Tables Vol C Tables 4.2.6.8 and 6.1.1.4'
Co Co 0.3494 0.9721 'International Tables Vol C Tables 4.2.6.8 and 6.1.1.4'

loop_
_geom_angle_atom_site_label_1
_geom_angle_atom_site_label_2
_geom_angle_atom_site_label_3
_geom_angle_site_symmetry_1
_geom_angle_site_symmetry_3
_geom_angle
_geom_angle_publ_flag
N1 Co1 Cl2 . . 106.21(10) ?
N1 Co1 Cl1 . . 102.29(9) ?
Cl2 Co1 Cl1 . . 113.39(5) ?
N1 Co1 Cl3 . . 103.81(9) ?
Cl2 Co1 Cl3 . . 114.25(5) ?
Cl1 Co1 Cl3 . . 115.14(5) ?
C1 N1 C3 . . 108.0(3) ?
C1 N1 C5 . . 107.9(3) ?
C3 N1 C5 . . 108.2(3) ?
C1 N1 Co1 . . 112.5(2) ?
C3 N1 Co1 . . 109.8(2) ?
C5 N1 Co1 . . 110.3(2) ?
C7 N2 C2 . . 109.7(3) ?
C7 N2 C6 . . 112.7(3) ?
C2 N2 C6 . . 107.1(3) ?
C7 N2 C4 . . 110.5(3) ?
C2 N2 C4 . . 108.8(3) ?
C6 N2 C4 . . 108.0(3) ?
N1 C1 C2 . . 110.5(3) ?
N1 C1 H1A . . 109.5 ?
C2 C1 H1A . . 109.5 ?
N1 C1 H1B . . 109.5 ?
C2 C1 H1B . . 109.5 ?
H1A C1 H1B . . 108.1 ?
N2 C2 C1 . . 109.6(3) ?
N2 C2 H2A . . 109.8 ?
C1 C2 H2A . . 109.8 ?
N2 C2 H2B . . 109.8 ?
C1 C2 H2B . . 109.8 ?
H2A C2 H2B . . 108.2 ?
N1 C3 C4 . . 110.4(3) ?
N1 C3 H3A . . 109.6 ?
C4 C3 H3A . . 109.6 ?
N1 C3 H3B . . 109.6 ?
C4 C3 H3B . . 109.6 ?
H3A C3 H3B . . 108.1 ?
C3 C4 N2 . . 109.0(3) ?
C3 C4 H4A . . 109.9 ?
N2 C4 H4A . . 109.9 ?
C3 C4 H4B . . 109.9 ?
N2 C4 H4B . . 109.9 ?
H4A C4 H4B . . 108.3 ?
N1 C5 C6 . . 112.0(3) ?
N1 C5 H5A . . 109.2 ?
C6 C5 H5A . . 109.2 ?
N1 C5 H5B . . 109.2 ?
C6 C5 H5B . . 109.2 ?
H5A C5 H5B . . 107.9 ?
C5 C6 N2 . . 108.3(3) ?
C5 C6 H6A . . 110.0 ?
N2 C6 H6A . . 110.0 ?
C5 C6 H6B . . 110.0 ?
N2 C6 H6B . . 110.0 ?
H6A C6 H6B . . 108.4 ?
N2 C7 C8 . . 114.7(4) ?
N2 C7 H7A . . 108.6 ?
C8 C7 H7A . . 108.6 ?
N2 C7 H7B . . 108.6 ?
C8 C7 H7B . . 108.6 ?
H7A C7 H7B . . 107.6 ?
C7 C8 C9 . . 112.8(5) ?
C7 C8 H8A . . 109.0 ?
C9 C8 H8A . . 109.0 ?
C7 C8 H8B . . 109.0 ?
C9 C8 H8B . . 109.0 ?
H8A C8 H8B . . 107.8 ?
C10 C9 C8 . . 111.6(6) ?
C10 C9 H9A . . 109.3 ?
C8 C9 H9A . . 109.3 ?
C10 C9 H9B . . 109.3 ?
C8 C9 H9B . . 109.3 ?
H9A C9 H9B . . 108.0 ?
C9 C10 H10A . . 109.5 ?
C9 C10 H10B . . 109.5 ?
H10A C10 H10B . . 109.5 ?
C9 C10 H10C . . 109.5 ?
H10A C10 H10C . . 109.5 ?
H10B C10 H10C . . 109.5 ?
N3 Co2 Cl4 . . 107.62(10) ?
N3 Co2 Cl5 . . 104.35(9) ?
Cl4 Co2 Cl5 . . 111.41(5) ?
N3 Co2 Cl6 . . 101.11(10) ?
Cl4 Co2 Cl6 . . 116.46(4) ?
Cl5 Co2 Cl6 . . 114.35(5) ?
C15 N3 C13 . . 108.1(3) ?
C15 N3 C11 . . 108.1(3) ?
C13 N3 C11 . . 108.7(3) ?
C15 N3 Co2 . . 112.2(2) ?
C13 N3 Co2 . . 110.7(2) ?
C11 N3 Co2 . . 108.9(2) ?
C14 N4 C16 . . 109.0(3) ?
C14 N4 C12 . . 109.5(3) ?
C16 N4 C12 . . 107.1(3) ?
C14 N4 C17 . . 110.9(3) ?
C16 N4 C17 . . 110.2(3) ?
C12 N4 C17 . . 110.1(3) ?
N3 C11 C12 . . 110.6(3) ?
N3 C11 H11A . . 109.5 ?
C12 C11 H11A . . 109.5 ?
N3 C11 H11B . . 109.5 ?
C12 C11 H11B . . 109.5 ?
H11A C11 H11B . . 108.1 ?
N4 C12 C11 . . 108.4(3) ?
N4 C12 H12A . . 110.0 ?
C11 C12 H12A . . 110.0 ?
N4 C12 H12B . . 110.0 ?
C11 C12 H12B . . 110.0 ?
H12A C12 H12B . . 108.4 ?
N3 C13 C14 . . 110.2(3) ?
N3 C13 H13A . . 109.6 ?
C14 C13 H13A . . 109.6 ?
N3 C13 H13B . . 109.6 ?
C14 C13 H13B . . 109.6 ?
H13A C13 H13B . . 108.1 ?
N4 C14 C13 . . 109.4(3) ?
N4 C14 H14A . . 109.8 ?
C13 C14 H14A . . 109.8 ?
N4 C14 H14B . . 109.8 ?
C13 C14 H14B . . 109.8 ?
H14A C14 H14B . . 108.3 ?
N3 C15 C16 . . 111.0(3) ?
N3 C15 H15A . . 109.4 ?
C16 C15 H15A . . 109.4 ?
N3 C15 H15B . . 109.4 ?
C16 C15 H15B . . 109.4 ?
H15A C15 H15B . . 108.0 ?
N4 C16 C15 . . 108.3(3) ?
N4 C16 H16A . . 110.0 ?
C15 C16 H16A . . 110.0 ?
N4 C16 H16B . . 110.0 ?
C15 C16 H16B . . 110.0 ?
H16A C16 H16B . . 108.4 ?
N4 C17 C18 . . 113.8(3) ?
N4 C17 H17A . . 108.8 ?
C18 C17 H17A . . 108.8 ?
N4 C17 H17B . . 108.8 ?
C18 C17 H17B . . 108.8 ?
H17A C17 H17B . . 107.7 ?
C19 C18 C17 . . 111.5(4) ?
C19 C18 H18A . . 109.3 ?
C17 C18 H18A . . 109.3 ?
C19 C18 H18B . . 109.3 ?
C17 C18 H18B . . 109.3 ?
H18A C18 H18B . . 108.0 ?
C18 C19 C20 . . 113.4(4) ?
C18 C19 H19A . . 108.9 ?
C20 C19 H19A . . 108.9 ?
C18 C19 H19B . . 108.9 ?
C20 C19 H19B . . 108.9 ?
H19A C19 H19B . . 107.7 ?
C19 C20 H20A . . 109.5 ?
C19 C20 H20B . . 109.5 ?
H20A C20 H20B . . 109.5 ?
C19 C20 H20C . . 109.5 ?
H20A C20 H20C . . 109.5 ?
H20B C20 H20C . . 109.5 ?

loop_
_geom_bond_atom_site_label_1
_geom_bond_atom_site_label_2
_geom_bond_site_symmetry_2
_geom_bond_distance
_geom_bond_publ_flag
Co1 N1 . 2.096(3) ?
Co1 Cl2 . 2.2483(13) ?
Co1 Cl1 . 2.2491(12) ?
Co1 Cl3 . 2.2521(11) ?
N1 C1 . 1.486(5) ?
N1 C3 . 1.491(5) ?
N1 C5 . 1.491(5) ?
N2 C7 . 1.500(6) ?
N2 C2 . 1.505(5) ?
N2 C6 . 1.520(5) ?
N2 C4 . 1.536(5) ?
C1 C2 . 1.537(6) ?
C1 H1A . 0.9900 ?
C1 H1B . 0.9900 ?
C2 H2A . 0.9900 ?
C2 H2B . 0.9900 ?
C3 C4 . 1.530(6) ?
C3 H3A . 0.9900 ?
C3 H3B . 0.9900 ?
C4 H4A . 0.9900 ?
C4 H4B . 0.9900 ?
C5 C6 . 1.517(6) ?
C5 H5A . 0.9900 ?
C5 H5B . 0.9900 ?
C6 H6A . 0.9900 ?
C6 H6B . 0.9900 ?
C7 C8 . 1.510(7) ?
C7 H7A . 0.9900 ?
C7 H7B . 0.9900 ?
C8 C9 . 1.522(7) ?
C8 H8A . 0.9900 ?
C8 H8B . 0.9900 ?
C9 C10 . 1.508(9) ?
C9 H9A . 0.9900 ?
C9 H9B . 0.9900 ?
C10 H10A . 0.9800 ?
C10 H10B . 0.9800 ?
C10 H10C . 0.9800 ?
Co2 N3 . 2.088(3) ?
Co2 Cl4 . 2.2482(12) ?
Co2 Cl5 . 2.2487(12) ?
Co2 Cl6 . 2.2564(11) ?
N3 C15 . 1.477(5) ?
N3 C13 . 1.493(5) ?
N3 C11 . 1.495(5) ?
N4 C14 . 1.507(5) ?
N4 C16 . 1.508(5) ?
N4 C12 . 1.516(5) ?
N4 C17 . 1.524(5) ?
C11 C12 . 1.536(6) ?
C11 H11A . 0.9900 ?
C11 H11B . 0.9900 ?
C12 H12A . 0.9900 ?
C12 H12B . 0.9900 ?
C13 C14 . 1.530(5) ?
C13 H13A . 0.9900 ?
C13 H13B . 0.9900 ?
C14 H14A . 0.9900 ?
C14 H14B . 0.9900 ?
C15 C16 . 1.550(5) ?
C15 H15A . 0.9900 ?
C15 H15B . 0.9900 ?
C16 H16A . 0.9900 ?
C16 H16B . 0.9900 ?
C17 C18 . 1.530(6) ?
C17 H17A . 0.9900 ?
C17 H17B . 0.9900 ?
C18 C19 . 1.518(6) ?
C18 H18A . 0.9900 ?
C18 H18B . 0.9900 ?
C19 C20 . 1.528(6) ?
C19 H19A . 0.9900 ?
C19 H19B . 0.9900 ?
C20 H20A . 0.9800 ?
C20 H20B . 0.9800 ?
C20 H20C . 0.9800 ?

loop_
_geom_hbond_atom_site_label_D
_geom_hbond_atom_site_label_H
_geom_hbond_atom_site_label_A
_geom_hbond_site_symmetry_A
_geom_hbond_distance_DH
_geom_hbond_distance_HA
_geom_hbond_distance_DA
_geom_hbond_angle_DHA
_geom_hbond_publ_flag
C2 H2B Cl6 1_454 0.99 2.66 3.567(5) 153 yes
C4 H4A Cl1 2_546 0.99 2.66 3.511(5) 145 yes
C6 H6B Cl3 2_546 0.99 2.69 3.606(5) 154 yes
C7 H7B Cl3 1_455 0.99 2.80 3.729(5) 157 yes
C12 H12B Cl5 2_747 0.99 2.62 3.485(4) 146 yes
C14 H14A Cl6 2_747 0.99 2.75 3.567(5) 140 yes
C16 H16A Cl1 1_655 0.99 2.60 3.548(4) 161 yes
C16 H16B Cl5 1_655 0.99 2.81 3.739(4) 156 yes
